data_4349367
loop_
_publ_author_name
'Ogino, Yasuyo'
'Kusamoto, Tetsuro'
'Hattori, Yohei'
'Shimada, Masaki'
'Tsuchiya, Mizuho'
'Yamanoi, Yoshinori'
'Nishibori, Eiji'
'Sugimoto, Kunihisa'
'Nishihara, Hiroshi'

_publ_section_title
;
 Solvent-Controlled Doublet Emission of an Organometallic Gold(I) Complex
 with a Polychlorinated Diphenyl(4-pyridyl)methyl Radical Ligand: Dual
 Fluorescence and Enhanced Emission Efficiency.
;
_journal_issue 7
_journal_name_full 'Inorganic chemistry'
_journal_page_first 3909
_journal_page_last 3915
_journal_paper_doi 10.1021/acs.inorgchem.6b02864
_journal_volume 56
_journal_year 2017
_chemical_formula_moiety 'C24 H6 Au Cl8 F5 N'
_chemical_formula_sum 'C24 H6 Au Cl8 F5 N'
_chemical_formula_weight 883.90
_space_group_IT_number 2
_space_group_name_Hall '-P 1'
_space_group_name_H-M_alt 'P -1'
_symmetry_cell_setting triclinic
_symmetry_Int_Tables_number 2
_symmetry_space_group_name_Hall '-P 1'
_symmetry_space_group_name_H-M 'P -1'
_atom_sites_solution_hydrogens geom
_atom_sites_solution_primary direct
_atom_sites_solution_secondary difmap
_cell_angle_alpha 74.674(6)
_cell_angle_beta 87.725(7)
_cell_angle_gamma 87.251(6)
_cell_formula_units_Z 2
_cell_length_a 7.962(2)
_cell_length_b 11.660(3)
_cell_length_c 14.579(4)
_cell_measurement_reflns_used 10188
_cell_measurement_temperature 100
_cell_measurement_theta_max 13.32
_cell_measurement_theta_min 1.27
_cell_volume 1303.3(6)
_computing_cell_refinement 'RAPID AUTO'
_computing_data_collection 'RAPID AUTO (Rigaku, ????)'
_computing_data_reduction 'RAPID AUTO'
_computing_molecular_graphics 'CrystalStructure 4.0'
_computing_publication_material 'CrystalStructure 4.0 (Rigaku, 2010)'
_computing_structure_refinement 'SHELXL97 (Sheldrick, 2008)'
_computing_structure_solution 'SIR92 (Altomare, et al., 1994)'
_diffrn_ambient_temperature 100
_diffrn_detector_area_resol_mean 14.706
_diffrn_measured_fraction_theta_full 1.000
_diffrn_measured_fraction_theta_max 1.000
_diffrn_measurement_device_type 'Rigaku R-AXIS IV'
_diffrn_measurement_method \w
_diffrn_radiation_type synchrotron
_diffrn_radiation_wavelength 0.35400
_diffrn_reflns_av_R_equivalents 0.0714
_diffrn_reflns_limit_h_max 10
_diffrn_reflns_limit_h_min -10
_diffrn_reflns_limit_k_max 15
_diffrn_reflns_limit_k_min -15
_diffrn_reflns_limit_l_max 18
_diffrn_reflns_limit_l_min -18
_diffrn_reflns_number 22853
_diffrn_reflns_theta_full 13.29
_diffrn_reflns_theta_max 13.29
_diffrn_standards_number 0
_exptl_absorpt_coefficient_mu 1.066
_exptl_absorpt_correction_T_max 1.000
_exptl_absorpt_correction_T_min 0.506
_exptl_absorpt_correction_type multi-scan
_exptl_absorpt_process_details 'ABSCOR (Rigaku, 1995)'
_exptl_crystal_colour red
_exptl_crystal_density_diffrn 2.252
_exptl_crystal_density_method 'not measured'
_exptl_crystal_description block
_exptl_crystal_F_000 834.00
_exptl_crystal_size_max 0.075
_exptl_crystal_size_mid 0.050
_exptl_crystal_size_min 0.013
_refine_diff_density_max 1.300
_refine_diff_density_min -1.690
_refine_ls_extinction_method none
_refine_ls_goodness_of_fit_ref 1.048
_refine_ls_hydrogen_treatment constr
_refine_ls_number_parameters 353
_refine_ls_number_reflns 5960
_refine_ls_number_restraints 0
_refine_ls_R_factor_gt 0.0446
_refine_ls_shift/su_max 0.000
_refine_ls_structure_factor_coef Fsqd
_refine_ls_weighting_details 'w = 1/[\s^2^(Fo^2^)+(0.0615P)^2^+1.8895P] where P=(Fo^2^+2Fc^2^)/3'
_refine_ls_weighting_scheme calc
_refine_ls_wR_factor_ref 0.1140
_reflns_number_gt 4990
_reflns_number_total 5969
_reflns_threshold_expression F^2^>2.0\s(F^2^)
_cod_data_source_file ic6b02864_si_002.cif
_cod_data_source_block ogino3_
_cod_database_code 4349367

loop_
_symmetry_equiv_pos_site_id
_symmetry_equiv_pos_as_xyz
1 +X,+Y,+Z
2 -X,-Y,-Z

loop_
_atom_site_label
_atom_site_type_symbol
_atom_site_fract_x
_atom_site_fract_y
_atom_site_fract_z
_atom_site_U_iso_or_equiv
_atom_site_adp_type
_atom_site_occupancy
_atom_site_symmetry_multiplicity
_atom_site_calc_flag
_atom_site_refinement_flags
Au1 Au 0.45771(3) 0.01133(3) 0.227360(19) 0.02784(10) Uani 1.0 2 d .
Cl1 Cl -0.17628(19) 0.23131(16) 0.12981(12) 0.0260(4) Uani 1.0 2 d .
Cl2 Cl 0.12854(18) 0.27037(17) 0.44989(12) 0.0287(4) Uani 1.0 2 d .
Cl3 Cl -0.53574(17) 0.37108(16) 0.27225(12) 0.0288(4) Uani 1.0 2 d .
Cl4 Cl 0.10837(17) 0.48901(16) 0.16943(13) 0.0319(4) Uani 1.0 2 d .
Cl5 Cl -0.4026(2) 0.72060(18) -0.03580(13) 0.0387(5) Uani 1.0 2 d .
Cl6 Cl -0.30737(19) 0.10932(14) 0.41698(11) 0.0246(3) Uani 1.0 2 d .
Cl7 Cl -0.1246(2) 0.56330(15) 0.37437(12) 0.0281(4) Uani 1.0 2 d .
Cl8 Cl -0.4527(3) 0.33112(19) 0.68767(13) 0.0360(4) Uani 1.0 2 d .
F1 F 0.7414(6) -0.1147(5) 0.3643(3) 0.0361(10) Uani 1.0 2 d .
F2 F 1.0504(6) -0.2008(5) 0.3335(4) 0.0413(11) Uani 1.0 2 d .
F3 F 1.1546(6) -0.2058(5) 0.1548(4) 0.0481(13) Uani 1.0 2 d .
F4 F 0.9506(7) -0.1161(6) 0.0090(4) 0.0552(15) Uani 1.0 2 d .
F5 F 0.6502(7) -0.0172(6) 0.0356(4) 0.0541(14) Uani 1.0 2 d .
N1 N 0.2359(7) 0.0958(5) 0.2600(4) 0.0230(12) Uani 1.0 2 d .
C1 C -0.1560(7) 0.3421(6) 0.3012(5) 0.0180(12) Uani 1.0 2 d .
C2 C 0.1111(8) 0.1271(6) 0.1999(5) 0.0234(13) Uani 1.0 2 d .
C3 C -0.0192(7) 0.2032(6) 0.2127(5) 0.0188(12) Uani 1.0 2 d .
C4 C -0.0271(7) 0.2547(6) 0.2901(5) 0.0181(12) Uani 1.0 2 d .
C5 C 0.1043(7) 0.2145(6) 0.3528(5) 0.0186(12) Uani 1.0 2 d .
C6 C 0.2299(8) 0.1376(6) 0.3373(5) 0.0237(13) Uani 1.0 2 d .
C7 C -0.3306(8) 0.6127(7) 0.0612(5) 0.0240(14) Uani 1.0 2 d .
C8 C -0.4458(8) 0.5469(6) 0.1240(5) 0.0246(14) Uani 1.0 2 d .
C9 C -0.3881(7) 0.4595(6) 0.2012(5) 0.0198(12) Uani 1.0 2 d .
C10 C -0.2146(7) 0.4355(6) 0.2201(4) 0.0168(12) Uani 1.0 2 d .
C11 C -0.1058(7) 0.5063(6) 0.1522(5) 0.0202(12) Uani 1.0 2 d .
C12 C -0.1586(8) 0.5931(7) 0.0744(5) 0.0257(14) Uani 1.0 2 d .
C13 C -0.3698(8) 0.3353(7) 0.5767(5) 0.0237(13) Uani 1.0 2 d .
C14 C -0.3710(8) 0.2339(7) 0.5440(5) 0.0241(14) Uani 1.0 2 d .
C15 C -0.2992(7) 0.2373(6) 0.4553(5) 0.0188(12) Uani 1.0 2 d .
C16 C -0.2285(7) 0.3387(6) 0.3968(4) 0.0181(12) Uani 1.0 2 d .
C17 C -0.2284(7) 0.4377(6) 0.4346(5) 0.0194(12) Uani 1.0 2 d .
C18 C -0.2990(8) 0.4368(6) 0.5235(5) 0.0226(13) Uani 1.0 2 d .
C19 C 0.6797(9) -0.0631(7) 0.2019(6) 0.0281(15) Uani 1.0 2 d .
C20 C 0.7909(9) -0.1104(6) 0.2741(5) 0.0254(14) Uani 1.0 2 d .
C21 C 0.9480(9) -0.1573(7) 0.2613(6) 0.0332(16) Uani 1.0 2 d .
C22 C 1.0035(9) -0.1608(7) 0.1706(6) 0.0341(17) Uani 1.0 2 d .
C23 C 0.8962(10) -0.1148(8) 0.0972(6) 0.0370(18) Uani 1.0 2 d .
C24 C 0.7427(10) -0.0649(8) 0.1122(6) 0.0365(17) Uani 1.0 2 d .
H14 H -0.4190 0.1650 0.5809 0.0289 Uiso 1.0 2 calc R
H18 H -0.2979 0.5041 0.5464 0.0271 Uiso 1.0 2 calc R
H8 H -0.5606 0.5611 0.1146 0.0295 Uiso 1.0 2 calc R
H6 H 0.3139 0.1134 0.3817 0.0284 Uiso 1.0 2 calc R
H12 H -0.0815 0.6378 0.0317 0.0308 Uiso 1.0 2 calc R
H2 H 0.1118 0.0964 0.1471 0.0281 Uiso 1.0 2 calc R

loop_
_atom_site_aniso_label
_atom_site_aniso_U_11
_atom_site_aniso_U_22
_atom_site_aniso_U_33
_atom_site_aniso_U_12
_atom_site_aniso_U_13
_atom_site_aniso_U_23
Au1 0.02733(14) 0.02658(15) 0.02691(15) 0.00773(9) -0.00019(9) -0.00391(10)
Cl1 0.0215(7) 0.0345(9) 0.0254(8) 0.0036(6) -0.0066(6) -0.0140(7)
Cl2 0.0186(7) 0.0476(11) 0.0233(8) 0.0076(7) -0.0069(6) -0.0157(8)
Cl3 0.0116(6) 0.0397(10) 0.0270(8) -0.0029(6) -0.0023(6) 0.0062(7)
Cl4 0.0091(6) 0.0370(10) 0.0394(10) -0.0021(6) -0.0003(6) 0.0078(8)
Cl5 0.0246(8) 0.0446(11) 0.0326(10) 0.0015(7) -0.0068(7) 0.0155(8)
Cl6 0.0261(7) 0.0231(8) 0.0244(8) -0.0040(6) 0.0025(6) -0.0056(6)
Cl7 0.0291(8) 0.0250(8) 0.0310(9) -0.0056(7) 0.0006(7) -0.0080(7)
Cl8 0.0352(9) 0.0472(11) 0.0245(9) 0.0051(8) 0.0105(7) -0.0103(8)
F1 0.036(3) 0.042(3) 0.027(3) 0.0096(19) 0.0001(18) -0.006(2)
F2 0.029(2) 0.050(3) 0.041(3) 0.008(2) -0.0069(19) -0.004(3)
F3 0.034(3) 0.056(4) 0.056(4) 0.014(3) 0.000(3) -0.020(3)
F4 0.048(3) 0.083(5) 0.042(3) 0.016(3) 0.003(3) -0.032(3)
F5 0.050(3) 0.081(5) 0.030(3) 0.023(3) -0.010(3) -0.017(3)
N1 0.017(3) 0.025(3) 0.027(3) 0.007(2) -0.002(2) -0.009(3)
C1 0.012(3) 0.024(3) 0.017(3) -0.002(3) -0.003(2) -0.005(3)
C2 0.025(3) 0.023(4) 0.024(4) 0.003(3) 0.001(3) -0.010(3)
C3 0.016(3) 0.021(3) 0.018(3) -0.000(3) 0.000(3) -0.003(3)
C4 0.018(3) 0.019(3) 0.017(3) -0.002(3) 0.003(3) -0.004(3)
C5 0.015(3) 0.020(3) 0.019(3) -0.000(3) 0.002(3) -0.004(3)
C6 0.018(3) 0.023(4) 0.027(4) 0.001(3) -0.000(3) 0.000(3)
C7 0.019(3) 0.028(4) 0.019(3) 0.003(3) -0.004(3) 0.003(3)
C8 0.012(3) 0.030(4) 0.028(4) 0.003(3) -0.007(3) -0.000(3)
C9 0.012(3) 0.025(4) 0.019(3) 0.001(3) 0.002(3) -0.001(3)
C10 0.011(3) 0.022(3) 0.017(3) 0.001(2) 0.000(2) -0.004(3)
C11 0.011(3) 0.025(4) 0.022(3) 0.001(3) 0.001(3) -0.004(3)
C12 0.017(3) 0.030(4) 0.024(4) -0.003(3) 0.006(3) 0.003(3)
C13 0.020(3) 0.032(4) 0.018(3) 0.004(3) 0.002(3) -0.007(3)
C14 0.017(3) 0.032(4) 0.021(3) 0.000(3) -0.001(3) -0.002(3)
C15 0.017(3) 0.019(3) 0.020(3) 0.000(3) -0.002(3) -0.004(3)
C16 0.011(3) 0.027(4) 0.014(3) 0.000(3) -0.000(2) -0.001(3)
C17 0.013(3) 0.025(4) 0.021(3) 0.001(3) 0.001(3) -0.009(3)
C18 0.017(3) 0.029(4) 0.026(4) 0.005(3) -0.003(3) -0.016(3)
C19 0.030(4) 0.026(4) 0.031(4) 0.007(3) -0.003(3) -0.013(3)
C20 0.036(4) 0.015(3) 0.023(4) 0.000(3) 0.002(3) -0.001(3)
C21 0.029(4) 0.025(4) 0.042(5) -0.002(3) -0.001(3) -0.004(4)
C22 0.026(4) 0.034(4) 0.045(5) 0.001(3) 0.001(3) -0.017(4)
C23 0.041(4) 0.045(5) 0.030(4) -0.000(4) 0.005(4) -0.020(4)
C24 0.036(4) 0.044(5) 0.029(4) 0.016(4) -0.004(3) -0.012(4)

loop_
_atom_type_symbol
_atom_type_description
_atom_type_scat_dispersion_real
_atom_type_scat_dispersion_imag
_atom_type_scat_source
C C 0.0000 0.0000
;
International Tables for Crystallography
(1992, Vol. C, Tables 4.2.6.8 and 6.1.1.4)
;
H H 0.0000 0.0000
;
International Tables for Crystallography
(1992, Vol. C, Table 6.1.1.4)
;
N N 0.0000 0.0000
;
International Tables for Crystallography
(1992, Vol. C, Tables 4.2.6.8 and 6.1.1.4)
;
Au Au 0.0000 0.0000
;
International Tables for Crystallography
(1992, Vol. C, Tables 4.2.6.8 and 6.1.1.4)
;
Cl Cl 0.0000 0.0000
;
International Tables for Crystallography
(1992, Vol. C, Tables 4.2.6.8 and 6.1.1.4)
;
F F 0.0000 0.0000
;
International Tables for Crystallography
(1992, Vol. C, Tables 4.2.6.8 and 6.1.1.4)
;

loop_
_geom_angle_atom_site_label_1
_geom_angle_atom_site_label_2
_geom_angle_atom_site_label_3
_geom_angle
_geom_angle_publ_flag
N1 Au1 C19 175.6(3) yes
Au1 N1 C2 122.5(5) yes
Au1 N1 C6 118.5(4) yes
C2 N1 C6 118.0(6) yes
C4 C1 C10 121.3(6) yes
C4 C1 C16 119.8(5) yes
C10 C1 C16 118.8(6) yes
N1 C2 C3 122.3(7) yes
Cl1 C3 C2 116.7(6) yes
Cl1 C3 C4 121.4(5) yes
C2 C3 C4 122.0(6) yes
C1 C4 C3 123.0(6) yes
C1 C4 C5 124.1(7) yes
C3 C4 C5 112.9(6) yes
Cl2 C5 C4 121.7(5) yes
Cl2 C5 C6 115.4(5) yes
C4 C5 C6 122.7(7) yes
N1 C6 C5 121.9(6) yes
Cl5 C7 C8 118.9(5) yes
Cl5 C7 C12 119.7(5) yes
C8 C7 C12 121.3(6) yes
C7 C8 C9 118.9(6) yes
Cl3 C9 C8 117.3(5) yes
Cl3 C9 C10 119.6(5) yes
C8 C9 C10 123.0(6) yes
C1 C10 C9 122.2(5) yes
C1 C10 C11 123.4(5) yes
C9 C10 C11 114.4(5) yes
Cl4 C11 C10 118.8(5) yes
Cl4 C11 C12 116.9(5) yes
C10 C11 C12 124.2(6) yes
C7 C12 C11 118.2(6) yes
Cl8 C13 C14 119.1(5) yes
Cl8 C13 C18 119.5(6) yes
C14 C13 C18 121.4(7) yes
C13 C14 C15 118.6(6) yes
Cl6 C15 C14 116.8(5) yes
Cl6 C15 C16 120.4(6) yes
C14 C15 C16 122.8(7) yes
C1 C16 C15 122.3(7) yes
C1 C16 C17 121.9(6) yes
C15 C16 C17 115.8(6) yes
Cl7 C17 C16 120.1(5) yes
Cl7 C17 C18 117.0(6) yes
C16 C17 C18 122.6(6) yes
C13 C18 C17 118.7(7) yes
Au1 C19 C20 121.5(6) yes
Au1 C19 C24 124.5(6) yes
C20 C19 C24 113.8(7) yes
F1 C20 C19 118.7(6) yes
F1 C20 C21 116.5(6) yes
C19 C20 C21 124.7(7) yes
F2 C21 C20 122.1(8) yes
F2 C21 C22 118.5(7) yes
C20 C21 C22 119.4(7) yes
F3 C22 C21 121.5(7) yes
F3 C22 C23 121.0(8) yes
C21 C22 C23 117.4(7) yes
F4 C23 C22 117.6(8) yes
F4 C23 C24 120.8(7) yes
C22 C23 C24 121.5(8) yes
F5 C24 C19 119.8(7) yes
F5 C24 C23 117.2(8) yes
C19 C24 C23 123.0(7) yes
N1 C2 H2 118.823 no
C3 C2 H2 118.835 no
N1 C6 H6 119.051 no
C5 C6 H6 119.045 no
C7 C8 H8 120.554 no
C9 C8 H8 120.553 no
C7 C12 H12 120.913 no
C11 C12 H12 120.911 no
C13 C14 H14 120.697 no
C15 C14 H14 120.711 no
C13 C18 H18 120.657 no
C17 C18 H18 120.653 no

loop_
_geom_bond_atom_site_label_1
_geom_bond_atom_site_label_2
_geom_bond_distance
_geom_bond_publ_flag
Au1 N1 2.081(6) yes
Au1 C19 1.997(7) yes
Cl1 C3 1.733(7) yes
Cl2 C5 1.727(8) yes
Cl3 C9 1.725(6) yes
Cl4 C11 1.728(6) yes
Cl5 C7 1.722(7) yes
Cl6 C15 1.731(8) yes
Cl7 C17 1.726(6) yes
Cl8 C13 1.713(7) yes
F1 C20 1.346(9) yes
F2 C21 1.333(9) yes
F3 C22 1.325(9) yes
F4 C23 1.345(10) yes
F5 C24 1.340(9) yes
N1 C2 1.324(9) yes
N1 C6 1.340(10) yes
C1 C4 1.447(9) yes
C1 C10 1.454(8) yes
C1 C16 1.479(9) yes
C2 C3 1.372(9) yes
C3 C4 1.410(10) yes
C4 C5 1.398(8) yes
C5 C6 1.364(9) yes
C7 C8 1.378(9) yes
C7 C12 1.390(9) yes
C8 C9 1.380(9) yes
C9 C10 1.419(8) yes
C10 C11 1.407(8) yes
C11 C12 1.371(9) yes
C13 C14 1.388(12) yes
C13 C18 1.365(9) yes
C14 C15 1.384(10) yes
C15 C16 1.391(8) yes
C16 C17 1.404(11) yes
C17 C18 1.390(10) yes
C19 C20 1.384(10) yes
C19 C24 1.387(12) yes
C20 C21 1.368(10) yes
C21 C22 1.388(13) yes
C22 C23 1.374(11) yes
C23 C24 1.363(12) yes
C2 H2 0.930 no
C6 H6 0.930 no
C8 H8 0.930 no
C12 H12 0.930 no
C14 H14 0.930 no
C18 H18 0.930 no

loop_
_geom_contact_atom_site_label_1
_geom_contact_atom_site_label_2
_geom_contact_distance
_geom_contact_publ_flag
_geom_contact_site_symmetry_2
Au1 F1 3.121(5) no .
Au1 F5 3.221(6) no .
Cl1 C1 3.114(8) no .
Cl1 C9 3.450(8) no .
Cl1 C10 3.008(8) no .
Cl1 C11 3.383(8) no .
Cl2 C1 3.128(6) no .
Cl2 C15 3.441(6) no .
Cl2 C16 2.991(6) no .
Cl2 C17 3.350(6) no .
Cl3 C1 3.059(6) no .
Cl3 C15 3.320(6) no .
Cl3 C16 3.054(6) no .
Cl4 C1 3.057(6) no .
Cl4 C3 3.421(7) no .
Cl4 C4 3.052(6) no .
Cl4 C5 3.588(6) no .
Cl6 C1 3.066(6) no .
Cl6 C4 3.107(6) no .
Cl6 C5 3.558(6) no .
Cl7 C1 3.064(8) no .
Cl7 C10 3.130(8) no .
Cl7 C11 3.471(8) no .
F1 F2 2.678(7) no .
F1 C22 3.584(10) no .
F1 C24 3.566(10) no .
F2 F3 2.717(8) no .
F2 C23 3.573(10) no .
F3 F4 2.681(8) no .
F3 C24 3.598(9) no .
F4 F5 2.664(8) no .
F4 C21 3.581(10) no .
F5 C20 3.566(9) no .
F5 C22 3.583(9) no .
N1 C4 2.827(9) no .
C2 C5 2.684(11) no .
C3 C6 2.688(9) no .
C3 C10 3.083(9) no .
C3 C11 3.451(9) no .
C4 C11 3.138(8) no .
C4 C15 3.147(9) no .
C5 C15 3.517(8) no .
C5 C16 3.085(9) no .
C7 C10 2.819(8) no .
C8 C11 2.754(8) no .
C9 C12 2.768(9) no .
C9 C16 3.118(8) no .
C10 C17 3.131(10) no .
C13 C16 2.803(9) no .
C14 C17 2.755(9) no .
C15 C18 2.762(11) no .
C19 C22 2.838(11) no .
C20 C23 2.693(11) no .
C21 C24 2.727(11) no .
Cl1 F4 3.169(7) no 2_655
Cl1 C19 3.547(8) no 1_455
Cl2 Cl7 3.597(3) no 2_566
Cl2 F1 3.024(5) no 2_656
Cl2 F2 3.326(5) no 2_656
Cl3 Cl4 3.323(3) no 1_455
Cl3 C5 3.468(6) no 1_455
Cl3 C6 3.283(7) no 1_455
Cl4 Cl3 3.323(3) no 1_655
Cl4 F3 3.545(7) no 1_465
Cl5 F5 3.529(8) no 1_465
Cl5 C2 3.460(7) no 2_565
Cl6 F1 2.916(6) no 1_455
Cl7 Cl2 3.597(3) no 2_566
Cl7 Cl8 3.594(3) no 2_466
Cl7 F2 3.050(6) no 1_465
Cl7 C21 3.306(8) no 1_465
Cl8 Cl7 3.594(3) no 2_466
Cl8 F2 3.517(5) no 2_656
Cl8 F3 3.371(6) no 2_656
Cl8 C8 3.463(8) no 2_466
Cl8 C9 3.438(8) no 2_466
F1 Cl2 3.024(5) no 2_656
F1 Cl6 2.916(6) no 1_655
F1 C14 3.393(8) no 2_556
F2 Cl2 3.326(5) no 2_656
F2 Cl7 3.050(6) no 1_645
F2 Cl8 3.517(5) no 2_656
F2 C13 3.072(8) no 2_656
F2 C14 3.124(8) no 2_656
F2 C18 3.551(8) no 2_656
F3 Cl4 3.545(7) no 1_645
F3 Cl8 3.371(6) no 2_656
F4 Cl1 3.169(7) no 2_655
F4 F4 2.798(10) no 2_755
F4 F5 3.566(8) no 2_755
F4 C2 3.140(10) no 2_655
F4 C12 3.416(10) no 1_645
F4 C23 3.015(10) no 2_755
F4 C24 3.424(10) no 2_755
F5 Cl5 3.529(8) no 1_645
F5 F4 3.566(8) no 2_755
F5 F5 2.616(8) no 2_655
C2 Cl5 3.460(7) no 2_565
C2 F4 3.140(10) no 2_655
C2 C21 3.498(10) no 1_455
C5 Cl3 3.468(6) no 1_655
C6 Cl3 3.283(7) no 1_655
C8 Cl8 3.463(8) no 2_466
C9 Cl8 3.438(8) no 2_466
C12 F4 3.416(10) no 1_465
C12 C23 3.557(13) no 1_465
C13 F2 3.072(8) no 2_656
C14 F1 3.393(8) no 2_556
C14 F2 3.124(8) no 2_656
C18 F2 3.551(8) no 2_656
C18 C18 3.475(9) no 2_466
C19 Cl1 3.547(8) no 1_655
C21 Cl7 3.306(8) no 1_645
C21 C2 3.498(10) no 1_655
C23 F4 3.015(10) no 2_755
C23 C12 3.557(13) no 1_645
C24 F4 3.424(10) no 2_755
Au1 H6 2.9787 no .
Au1 H2 3.0522 no .
Cl1 H2 2.7000 no .
Cl2 H6 2.6647 no .
Cl3 H8 2.7446 no .
Cl4 H12 2.7344 no .
Cl5 H8 2.7751 no .
Cl5 H12 2.8095 no .
Cl6 H14 2.7428 no .
Cl7 H18 2.7515 no .
Cl8 H14 2.7846 no .
Cl8 H18 2.7694 no .
C2 H6 3.1224 no .
C4 H6 3.2501 no .
C4 H2 3.2603 no .
C6 H2 3.1238 no .
C8 H12 3.2526 no .
C10 H8 3.2953 no .
C10 H12 3.2891 no .
C12 H8 3.2520 no .
C14 H18 3.2405 no .
C16 H14 3.2721 no .
C16 H18 3.2866 no .
C18 H14 3.2376 no .
Au1 H14 3.0149 no 2_556
Cl1 H12 3.1787 no 2_565
Cl2 H18 3.0266 no 2_566
Cl3 H18 3.5267 no 2_466
Cl3 H6 3.2657 no 1_455
Cl4 H8 2.8251 no 1_655
Cl5 H2 3.2999 no 2_565
Cl6 H6 3.0751 no 1_455
Cl6 H6 3.3667 no 2_556
Cl7 H18 3.5838 no 2_566
Cl8 H8 3.4423 no 2_466
F1 H14 2.7030 no 2_556
F2 H14 3.3204 no 2_656
F3 H12 3.5233 no 1_645
F3 H2 3.4962 no 1_655
F4 H12 2.8237 no 1_645
F4 H2 2.2981 no 2_655
F5 H2 3.5035 no 2_655
N1 H14 3.5874 no 2_556
C13 H18 3.4423 no 2_466
C18 H18 3.3899 no 2_466
C20 H14 3.5513 no 2_556
C21 H2 3.2895 no 1_655
C22 H12 3.5845 no 1_645
C22 H2 3.0887 no 1_655
C23 H12 3.2653 no 1_645
C23 H2 3.3155 no 1_655
C23 H2 3.5148 no 2_655
H14 Au1 3.0149 no 2_556
H14 F1 2.7030 no 2_556
H14 F2 3.3204 no 2_656
H14 N1 3.5874 no 2_556
H14 C20 3.5513 no 2_556
H14 H6 3.2218 no 2_556
H18 Cl2 3.0266 no 2_566
H18 Cl3 3.5267 no 2_466
H18 Cl7 3.5838 no 2_566
H18 C13 3.4423 no 2_466
H18 C18 3.3899 no 2_466
H18 H18 3.5547 no 2_466
H8 Cl4 2.8251 no 1_455
H8 Cl8 3.4423 no 2_466
H6 Cl3 3.2657 no 1_655
H6 Cl6 3.0751 no 1_655
H6 Cl6 3.3667 no 2_556
H6 H14 3.2218 no 2_556
H12 Cl1 3.1787 no 2_565
H12 F3 3.5233 no 1_465
H12 F4 2.8237 no 1_465
H12 C22 3.5845 no 1_465
H12 C23 3.2653 no 1_465
H12 H2 3.4881 no 2_565
H2 Cl5 3.2999 no 2_565
H2 F3 3.4962 no 1_455
H2 F4 2.2981 no 2_655
H2 F5 3.5035 no 2_655
H2 C21 3.2895 no 1_455
H2 C22 3.0887 no 1_455
H2 C23 3.3155 no 1_455
H2 C23 3.5148 no 2_655
H2 H12 3.4881 no 2_565

loop_
_geom_torsion_atom_site_label_1
_geom_torsion_atom_site_label_2
_geom_torsion_atom_site_label_3
_geom_torsion_atom_site_label_4
_geom_torsion
_geom_torsion_publ_flag
Au1 N1 C2 C3 -166.5(4) no
Au1 N1 C6 C5 166.2(4) no
C2 N1 C6 C5 -3.0(9) no
C6 N1 C2 C3 2.2(9) no
C4 C1 C10 C9 129.8(6) no
C4 C1 C10 C11 -47.9(10) no
C10 C1 C4 C3 -39.8(9) no
C10 C1 C4 C5 138.6(6) no
C4 C1 C16 C15 -54.7(8) no
C4 C1 C16 C17 124.6(6) no
C16 C1 C4 C3 141.4(6) no
C16 C1 C4 C5 -40.3(9) no
C10 C1 C16 C15 126.4(6) no
C10 C1 C16 C17 -54.3(8) no
C16 C1 C10 C9 -51.4(9) no
C16 C1 C10 C11 131.0(6) no
N1 C2 C3 Cl1 -177.9(5) no
N1 C2 C3 C4 1.1(9) no
Cl1 C3 C4 C1 -6.0(8) no
Cl1 C3 C4 C5 175.5(4) no
C2 C3 C4 C1 175.1(5) no
C2 C3 C4 C5 -3.4(8) no
C1 C4 C5 Cl2 -1.9(8) no
C1 C4 C5 C6 -175.8(5) no
C3 C4 C5 Cl2 176.6(5) no
C3 C4 C5 C6 2.7(8) no
Cl2 C5 C6 N1 -173.8(4) no
C4 C5 C6 N1 0.4(9) no
Cl5 C7 C8 C9 179.3(5) no
Cl5 C7 C12 C11 -179.8(5) no
C8 C7 C12 C11 -0.1(12) no
C12 C7 C8 C9 -0.4(12) no
C7 C8 C9 Cl3 -174.6(6) no
C7 C8 C9 C10 1.2(12) no
Cl3 C9 C10 C1 -3.5(10) no
Cl3 C9 C10 C11 174.3(5) no
C8 C9 C10 C1 -179.3(7) no
C8 C9 C10 C11 -1.5(11) no
C1 C10 C11 Cl4 -4.4(10) no
C1 C10 C11 C12 178.8(6) no
C9 C10 C11 Cl4 177.8(6) no
C9 C10 C11 C12 1.0(11) no
Cl4 C11 C12 C7 -177.1(5) no
C10 C11 C12 C7 -0.2(12) no
Cl8 C13 C14 C15 -178.1(4) no
Cl8 C13 C18 C17 178.4(4) no
C14 C13 C18 C17 0.6(9) no
C18 C13 C14 C15 -0.4(9) no
C13 C14 C15 Cl6 -178.9(5) no
C13 C14 C15 C16 -1.1(9) no
Cl6 C15 C16 C1 -0.8(8) no
Cl6 C15 C16 C17 179.9(4) no
C14 C15 C16 C1 -178.4(5) no
C14 C15 C16 C17 2.2(8) no
C1 C16 C17 Cl7 -6.2(8) no
C1 C16 C17 C18 178.7(5) no
C15 C16 C17 Cl7 173.1(5) no
C15 C16 C17 C18 -2.0(8) no
Cl7 C17 C18 C13 -174.6(4) no
C16 C17 C18 C13 0.6(9) no
Au1 C19 C20 F1 5.5(9) no
Au1 C19 C20 C21 -176.6(5) no
Au1 C19 C24 F5 -1.8(12) no
Au1 C19 C24 C23 178.8(5) no
C20 C19 C24 F5 -177.2(7) no
C20 C19 C24 C23 3.5(12) no
C24 C19 C20 F1 -178.9(7) no
C24 C19 C20 C21 -1.1(11) no
F1 C20 C21 F2 -2.7(11) no
F1 C20 C21 C22 176.9(6) no
C19 C20 C21 F2 179.4(7) no
C19 C20 C21 C22 -0.9(11) no
F2 C21 C22 F3 -0.1(12) no
F2 C21 C22 C23 -179.6(6) no
C20 C21 C22 F3 -179.8(7) no
C20 C21 C22 C23 0.8(11) no
F3 C22 C23 F4 -0.6(13) no
F3 C22 C23 C24 -177.9(7) no
C21 C22 C23 F4 178.9(7) no
C21 C22 C23 C24 1.5(13) no
F4 C23 C24 F5 -0.5(13) no
F4 C23 C24 C19 178.9(7) no
C22 C23 C24 F5 176.8(8) no
C22 C23 C24 C19 -3.8(14) no
